data_4023750
loop_
_publ_author_name
'Carmen Romero'
'Diego Pe\~na'
'Dolores P\'erez'
'Enrique Guiti\'an'

_publ_section_title
;
 Palladium-Catalyzed [2 + 2 + 2] Cycloadditions of
 3,4-Didehydrophenanthrene and 1,2-Didehydrotriphenylene
;
_journal_name_full 'Journal of Organic Chemistry'
_journal_page_first 7996
_journal_page_last 8000
_journal_paper_doi 10.1021/jo8013947
_journal_volume 73
_journal_year 2008
_chemical_compound_source 'synthesis as described'
_chemical_formula_moiety 'C34 H22 O4'
_chemical_formula_structural 'C34 H22 O4'
_chemical_formula_sum 'C34 H22 O4'
_chemical_formula_weight 494.52
_chemical_name_systematic
;
 ?
;
_space_group_IT_number 14
_symmetry_cell_setting monoclinic
_symmetry_Int_Tables_number 14
_symmetry_space_group_name_Hall '-P 2yn'
_symmetry_space_group_name_H-M 'P 1 21/n 1'
_atom_sites_solution_hydrogens geom
_atom_sites_solution_primary direct
_atom_sites_solution_secondary difmap
_audit_conform_dict_location ftp://ftp.iucr.org/cifdics/cif_core.dic
_audit_conform_dict_name cif_core.dic
_audit_conform_dict_version 2.1
_audit_creation_date 2000-06-05T14:01:15-00:00
_audit_creation_method 'WinGX routine CIF_UPDATE'
_audit_update_record
;
2008-05-22 # Formatted by publCIF
;
_cell_angle_alpha 90
_cell_angle_beta 92.398(4)
_cell_angle_gamma 90
_cell_formula_units_Z 4
_cell_length_a 14.5259(8)
_cell_length_b 8.8322(5)
_cell_length_c 18.6777(12)
_cell_measurement_reflns_used 22
_cell_measurement_temperature 293(2)
_cell_measurement_theta_max 42.43
_cell_measurement_theta_min 21.3
_cell_measurement_wavelength 1.54184
_cell_volume 2394.2(2)
_computing_cell_refinement 'CAD4 Express (Enraf Nonius, 1994)'
_computing_data_collection 'CAD4 Express (Enraf Nonius, 1994)'
_computing_data_reduction 'XCAD4 (Harms & Wocadlo, 1995)'
_computing_molecular_graphics 'Ortep-3 for Windows (Farrugia, 1997)'
_computing_publication_material 'WinGX publication routines (Farrugia, 1999)'
_computing_structure_refinement 'SHELXL-97 (Sheldrick, 1997)'
_diffrn_ambient_temperature 293(2)
_diffrn_detector 'scintillation LiI'
_diffrn_detector_dtime 1.195
_diffrn_measured_fraction_theta_full 0.959
_diffrn_measured_fraction_theta_max 0.959
_diffrn_measurement_device '\k-geometry diffractometer'
_diffrn_measurement_device_type 'Enraf Nonius CAD4'
_diffrn_measurement_method 'non-profiled omega scans'
_diffrn_orient_matrix_type
;
  x-axis points to radiation source
  the matrix is specified in reciprocal space
;
_diffrn_orient_matrix_UB_11 -0.24944E-1
_diffrn_orient_matrix_UB_12 -0.96761E-1
_diffrn_orient_matrix_UB_13 -0.20554E-1
_diffrn_orient_matrix_UB_21 0.6811E-2
_diffrn_orient_matrix_UB_22 -0.48537E-1
_diffrn_orient_matrix_UB_23 0.48229E-1
_diffrn_orient_matrix_UB_31 -0.63908E-1
_diffrn_orient_matrix_UB_32 0.32806E-1
_diffrn_orient_matrix_UB_33 0.10776E-1
_diffrn_radiation_monochromator graphite
_diffrn_radiation_probe x-ray
_diffrn_radiation_type CuK\a
_diffrn_radiation_wavelength 1.54184
_diffrn_reflns_av_R_equivalents 0.0397
_diffrn_reflns_av_unetI/netI 0.0644
_diffrn_reflns_limit_h_max 0
_diffrn_reflns_limit_h_min -18
_diffrn_reflns_limit_k_max 11
_diffrn_reflns_limit_k_min 0
_diffrn_reflns_limit_l_max 23
_diffrn_reflns_limit_l_min -23
_diffrn_reflns_number 4967
_diffrn_reflns_theta_full 75.91
_diffrn_reflns_theta_max 75.91
_diffrn_reflns_theta_min 3.78
_diffrn_source 'Enraf Nonius FR590'
_diffrn_standards_decay_% 3
_diffrn_standards_interval_count 176
_diffrn_standards_interval_time 120
_diffrn_standards_number 3
_exptl_absorpt_coefficient_mu 0.716
_exptl_absorpt_correction_T_max 0.9449
_exptl_absorpt_correction_T_min 0.6898
_exptl_absorpt_correction_type psi-scan
_exptl_absorpt_process_details
;
North A.C.T., Phillips D.C. & Mathews F.S. (1968) Acta. Cryst. A24, 351
        Number of psi-scan sets used was   7
        Theta correction was applied.
        Weighted transmission curves were used.
        No Fourier smoothing was applied.
;
_exptl_crystal_colour 'pale yellow'
_exptl_crystal_density_diffrn 1.372
_exptl_crystal_density_method 'not measured'
_exptl_crystal_description prism
_exptl_crystal_F_000 1032
_exptl_crystal_size_max 0.56
_exptl_crystal_size_mid 0.2
_exptl_crystal_size_min 0.08
_refine_diff_density_max 0.212
_refine_diff_density_min -0.210
_refine_ls_extinction_coef 0.0033(3)
_refine_ls_extinction_expression Fc\^*\^=kFc[1+0.001xFc\^2\^\l\^3\^/sin(2\q)]\^-1/4\^
_refine_ls_extinction_method SHELXL
_refine_ls_goodness_of_fit_ref 0.988
_refine_ls_hydrogen_treatment mixed
_refine_ls_matrix_type full
_refine_ls_number_parameters 394
_refine_ls_number_reflns 4787
_refine_ls_number_restraints 0
_refine_ls_restrained_S_all 0.988
_refine_ls_R_factor_all 0.1252
_refine_ls_R_factor_gt 0.0498
_refine_ls_shift/su_max 0.002
_refine_ls_shift/su_mean 0.008
_refine_ls_structure_factor_coef Fsqd
_refine_ls_weighting_details
;  
 calc w=1/[\s\^2\^(Fo\^2\^)+(0.0817P)\^2\^+0.4765P] 
 where P=(Fo\^2\^+2Fc\^2\^)/3
;
_refine_ls_weighting_scheme calc
_refine_ls_wR_factor_gt 0.1303
_refine_ls_wR_factor_ref 0.1638
_reflns_number_gt 3600
_reflns_number_total 4787
_reflns_threshold_expression I>2u(I)
_cod_data_source_file jo8013947_si_001.cif
_cod_data_source_block 2000gt01
_cod_original_sg_symbol_H-M 'P 21/n'
_cod_database_code 4023750
_diffrn_standards_decay_corr_max 1.062
_diffrn_standards_decay_corr_min 0.964
_exptl_absorpt_correction_t_ave 0.9055
_exptl_absorpt_factor_mur 0.057

loop_
_symmetry_equiv_pos_as_xyz
'x, y, z'
'-x+1/2, y+1/2, -z+1/2'
'-x, -y, -z'
'x-1/2, -y-1/2, z-1/2'

loop_
_atom_site_label
_atom_site_type_symbol
_atom_site_fract_x
_atom_site_fract_y
_atom_site_fract_z
_atom_site_U_iso_or_equiv
_atom_site_adp_type
_atom_site_occupancy
_atom_site_symmetry_multiplicity
_atom_site_calc_flag
_atom_site_refinement_flags
_atom_site_disorder_assembly
_atom_site_disorder_group
C1 C 0.49317(16) 0.2978(3) 0.53229(14) 0.0448(6) Uani 1 1 d . . .
C2 C 0.57869(18) 0.3740(3) 0.54499(17) 0.0521(7) Uani 1 1 d . . .
H2 H 0.625(2) 0.367(3) 0.5086(15) 0.063 Uiso 1 1 d . . .
C3 C 0.59326(19) 0.4630(3) 0.60304(16) 0.0550(7) Uani 1 1 d . . .
H3 H 0.653(2) 0.518(3) 0.6117(15) 0.066 Uiso 1 1 d . . .
C4 C 0.52862(17) 0.4689(3) 0.65746(15) 0.0493(6) Uani 1 1 d . . .
C5 C 0.5490(2) 0.5550(4) 0.72103(18) 0.0631(8) Uani 1 1 d . . .
H5 H 0.606(2) 0.611(4) 0.7241(17) 0.076 Uiso 1 1 d . . .
C6 C 0.4920(2) 0.5561(4) 0.77541(18) 0.0632(8) Uani 1 1 d . . .
H6 H 0.506(2) 0.619(4) 0.8189(18) 0.076 Uiso 1 1 d . . .
C7 C 0.41294(19) 0.4608(3) 0.77418(14) 0.0511(6) Uani 1 1 d . . .
C8 C 0.3586(2) 0.4475(4) 0.83475(16) 0.0626(8) Uani 1 1 d . . .
H8 H 0.373(2) 0.505(4) 0.8751(17) 0.075 Uiso 1 1 d . . .
C9 C 0.2895(2) 0.3442(4) 0.83681(16) 0.0640(8) Uani 1 1 d . . .
H9 H 0.252(2) 0.331(4) 0.8839(18) 0.077 Uiso 1 1 d . . .
C10 C 0.2724(2) 0.2472(4) 0.77859(15) 0.0608(8) Uani 1 1 d . . .
H10 H 0.223(2) 0.170(4) 0.7807(16) 0.073 Uiso 1 1 d . . .
C11 C 0.32243(19) 0.2604(3) 0.71841(14) 0.0502(6) Uani 1 1 d . . .
H11 H 0.3095(19) 0.189(3) 0.6804(15) 0.06 Uiso 1 1 d . . .
C12 C 0.39118(17) 0.3713(3) 0.71252(13) 0.0436(6) Uani 1 1 d . . .
C13 C 0.44565(16) 0.3876(3) 0.64946(13) 0.0425(6) Uani 1 1 d . . .
C14 C 0.42254(16) 0.3188(3) 0.58106(13) 0.0396(5) Uani 1 1 d . . .
C15 C 0.32946(15) 0.2903(3) 0.55390(12) 0.0380(5) Uani 1 1 d . . .
C16 C 0.25631(16) 0.3936(3) 0.58052(12) 0.0420(5) Uani 1 1 d . . .
O17 O 0.26349(14) 0.5288(2) 0.57925(12) 0.0660(6) Uani 1 1 d . . .
O18 O 0.18319(13) 0.3242(2) 0.60488(12) 0.0681(6) Uani 1 1 d . . .
C19 C 0.1112(2) 0.4204(5) 0.6299(2) 0.1007(14) Uani 1 1 d . . .
H19A H 0.1374 0.4948 0.6622 0.151 Uiso 1 1 calc R . .
H19B H 0.0674 0.3602 0.6544 0.151 Uiso 1 1 calc R . .
H19C H 0.0808 0.4702 0.5898 0.151 Uiso 1 1 calc R . .
C21 C 0.47639(17) 0.2051(3) 0.46963(14) 0.0460(6) Uani 1 1 d . . .
C22 C 0.5468(2) 0.1807(4) 0.42006(17) 0.0608(8) Uani 1 1 d . . .
H22 H 0.612(2) 0.229(4) 0.4301(16) 0.073 Uiso 1 1 d . . .
C23 C 0.5297(2) 0.0997(4) 0.36036(17) 0.0664(9) Uani 1 1 d . . .
H23 H 0.582(2) 0.081(4) 0.3217(17) 0.08 Uiso 1 1 d . . .
C24 C 0.4454(2) 0.0222(3) 0.34719(15) 0.0585(8) Uani 1 1 d . . .
C25 C 0.4305(3) -0.0659(4) 0.28435(17) 0.0733(10) Uani 1 1 d . . .
H25 H 0.482(2) -0.069(4) 0.2482(19) 0.088 Uiso 1 1 d . . .
C26 C 0.3539(3) -0.1477(4) 0.27355(17) 0.0746(11) Uani 1 1 d . . .
H26 H 0.342(2) -0.205(4) 0.232(2) 0.089 Uiso 1 1 d . . .
C27 C 0.2885(2) -0.1620(3) 0.32859(16) 0.0633(8) Uani 1 1 d . . .
C28 C 0.2193(3) -0.2720(4) 0.3240(2) 0.0779(11) Uani 1 1 d . . .
H28 H 0.216(2) -0.332(4) 0.279(2) 0.094 Uiso 1 1 d . . .
C29 C 0.1658(3) -0.3040(4) 0.3792(3) 0.0818(12) Uani 1 1 d . . .
H29 H 0.119(3) -0.377(5) 0.383(2) 0.098 Uiso 1 1 d . . .
C30 C 0.1804(2) -0.2247(4) 0.4454(2) 0.0711(9) Uani 1 1 d . . .
H30 H 0.144(2) -0.253(4) 0.4892(18) 0.085 Uiso 1 1 d . . .
C31 C 0.2460(2) -0.1141(3) 0.45064(17) 0.0571(7) Uani 1 1 d . . .
H31 H 0.256(2) -0.066(3) 0.4952(17) 0.069 Uiso 1 1 d . . .
C32 C 0.3006(2) -0.0755(3) 0.39226(14) 0.0525(7) Uani 1 1 d . . .
C33 C 0.37612(19) 0.0321(3) 0.39807(13) 0.0490(6) Uani 1 1 d . . .
C34 C 0.38873(18) 0.1415(3) 0.45500(12) 0.0432(6) Uani 1 1 d . . .
C35 C 0.31260(16) 0.2056(3) 0.49305(12) 0.0401(5) Uani 1 1 d . . .
C36 C 0.22246(18) 0.2207(3) 0.45106(14) 0.0473(6) Uani 1 1 d . . .
O37 O 0.21776(15) 0.2759(3) 0.39282(11) 0.0789(7) Uani 1 1 d . . .
O38 O 0.14937(13) 0.1681(3) 0.48323(11) 0.0705(7) Uani 1 1 d . . .
C39 C 0.0626(2) 0.1820(6) 0.4424(2) 0.1110(16) Uani 1 1 d . . .
H39A H 0.0513 0.2866 0.4312 0.167 Uiso 1 1 calc R . .
H39B H 0.0136 0.1438 0.4703 0.167 Uiso 1 1 calc R . .
H39C H 0.0655 0.1248 0.3989 0.167 Uiso 1 1 calc R . .

loop_
_atom_site_aniso_label
_atom_site_aniso_U_11
_atom_site_aniso_U_22
_atom_site_aniso_U_33
_atom_site_aniso_U_23
_atom_site_aniso_U_13
_atom_site_aniso_U_12
C1 0.0398(13) 0.0443(14) 0.0506(15) 0.0115(12) 0.0051(11) 0.0055(11)
C2 0.0388(14) 0.0529(16) 0.0651(17) 0.0208(15) 0.0075(12) 0.0036(12)
C3 0.0433(15) 0.0517(16) 0.0692(19) 0.0175(15) -0.0068(13) -0.0058(13)
C4 0.0437(14) 0.0447(14) 0.0586(16) 0.0117(12) -0.0097(12) -0.0041(12)
C5 0.0612(18) 0.0565(18) 0.070(2) 0.0034(15) -0.0227(16) -0.0146(15)
C6 0.073(2) 0.0560(19) 0.0592(18) -0.0053(15) -0.0155(16) -0.0083(16)
C7 0.0566(16) 0.0469(15) 0.0486(15) -0.0015(12) -0.0113(12) 0.0030(13)
C8 0.075(2) 0.066(2) 0.0460(16) -0.0097(15) -0.0077(14) 0.0059(17)
C9 0.0687(19) 0.081(2) 0.0422(15) -0.0033(15) 0.0059(14) -0.0043(17)
C10 0.0653(19) 0.071(2) 0.0464(15) 0.0000(15) 0.0049(13) -0.0141(16)
C11 0.0550(16) 0.0528(16) 0.0425(13) -0.0002(12) -0.0012(11) -0.0086(13)
C12 0.0455(13) 0.0425(13) 0.0422(13) 0.0024(11) -0.0053(10) -0.0001(11)
C13 0.0386(13) 0.0391(13) 0.0492(14) 0.0055(11) -0.0060(10) -0.0012(10)
C14 0.0407(12) 0.0356(12) 0.0426(13) 0.0076(10) 0.0012(10) 0.0011(10)
C15 0.0377(12) 0.0405(12) 0.0361(12) 0.0018(10) 0.0032(9) 0.0003(10)
C16 0.0385(13) 0.0485(15) 0.0390(12) 0.0000(11) 0.0031(10) -0.0010(11)
O17 0.0686(13) 0.0472(11) 0.0843(15) 0.0044(11) 0.0285(11) 0.0090(10)
O18 0.0448(11) 0.0639(13) 0.0978(16) -0.0170(12) 0.0292(11) -0.0101(10)
C19 0.0523(19) 0.103(3) 0.150(4) -0.033(3) 0.046(2) -0.002(2)
C21 0.0441(14) 0.0464(14) 0.0483(14) 0.0110(12) 0.0108(11) 0.0078(11)
C22 0.0560(17) 0.0666(19) 0.0610(18) 0.0067(15) 0.0181(14) 0.0096(15)
C23 0.070(2) 0.071(2) 0.0597(19) 0.0084(16) 0.0248(16) 0.0150(17)
C24 0.081(2) 0.0538(16) 0.0417(14) 0.0042(13) 0.0114(14) 0.0228(16)
C25 0.104(3) 0.068(2) 0.0484(17) 0.0006(16) 0.0076(18) 0.029(2)
C26 0.115(3) 0.065(2) 0.0430(16) -0.0092(15) -0.0096(18) 0.037(2)
C27 0.081(2) 0.0496(16) 0.0572(18) -0.0072(14) -0.0215(15) 0.0196(16)
C28 0.086(3) 0.064(2) 0.082(3) -0.016(2) -0.029(2) 0.026(2)
C29 0.065(2) 0.054(2) 0.123(4) -0.012(2) -0.034(2) 0.0025(17)
C30 0.0572(19) 0.0603(19) 0.095(3) -0.0012(19) -0.0125(17) 0.0005(16)
C31 0.0586(17) 0.0480(16) 0.0635(18) -0.0029(14) -0.0107(14) 0.0030(14)
C32 0.0645(17) 0.0464(14) 0.0455(14) -0.0011(12) -0.0100(13) 0.0179(13)
C33 0.0608(16) 0.0461(14) 0.0401(13) 0.0044(12) 0.0028(11) 0.0144(13)
C34 0.0522(14) 0.0420(13) 0.0359(12) 0.0046(10) 0.0069(10) 0.0075(11)
C35 0.0416(13) 0.0400(13) 0.0388(12) 0.0039(10) 0.0024(10) 0.0015(10)
C36 0.0486(15) 0.0500(15) 0.0430(14) -0.0020(12) -0.0004(11) -0.0004(12)
O37 0.0751(15) 0.0985(18) 0.0611(13) 0.0281(13) -0.0212(11) -0.0099(13)
O38 0.0410(11) 0.1081(18) 0.0622(12) 0.0035(12) 0.0012(9) -0.0022(11)
C39 0.0476(19) 0.174(5) 0.110(3) -0.001(3) -0.017(2) -0.003(3)

loop_
_atom_type_symbol
_atom_type_description
_atom_type_scat_dispersion_real
_atom_type_scat_dispersion_imag
_atom_type_scat_source
C C 0.0181 0.0091 'International Tables Vol C Tables 4.2.6.8 and 6.1.1.4'
H H 0 0 'International Tables Vol C Tables 4.2.6.8 and 6.1.1.4'
O O 0.0492 0.0322 'International Tables Vol C Tables 4.2.6.8 and 6.1.1.4'

loop_
_geom_angle_atom_site_label_1
_geom_angle_atom_site_label_2
_geom_angle_atom_site_label_3
_geom_angle
_geom_angle_site_symmetry_1
_geom_angle_site_symmetry_3
_geom_angle_publ_flag
C14 C1 C2 118.9(3) . . ?
C14 C1 C21 119.7(2) . . ?
C2 C1 C21 121.4(2) . . ?
C3 C2 C1 121.1(3) . . ?
C3 C2 H2 120.4(18) . . ?
C1 C2 H2 118.4(18) . . ?
C2 C3 C4 120.9(3) . . ?
C2 C3 H3 121.0(16) . . ?
C4 C3 H3 117.7(16) . . ?
C13 C4 C3 119.8(3) . . ?
C13 C4 C5 120.4(3) . . ?
C3 C4 C5 119.8(3) . . ?
C6 C5 C4 121.5(3) . . ?
C6 C5 H5 120.6(19) . . ?
C4 C5 H5 117.9(19) . . ?
C5 C6 C7 120.5(3) . . ?
C5 C6 H6 120.9(18) . . ?
C7 C6 H6 118.4(18) . . ?
C8 C7 C12 119.4(3) . . ?
C8 C7 C6 121.0(3) . . ?
C12 C7 C6 119.6(3) . . ?
C9 C8 C7 121.2(3) . . ?
C9 C8 H8 119(2) . . ?
C7 C8 H8 119(2) . . ?
C8 C9 C10 119.8(3) . . ?
C8 C9 H9 120.3(17) . . ?
C10 C9 H9 119.7(18) . . ?
C11 C10 C9 120.2(3) . . ?
C11 C10 H10 120.0(18) . . ?
C9 C10 H10 119.8(18) . . ?
C10 C11 C12 121.8(3) . . ?
C10 C11 H11 117.2(17) . . ?
C12 C11 H11 121.0(17) . . ?
C11 C12 C7 117.3(2) . . ?
C11 C12 C13 123.0(2) . . ?
C7 C12 C13 119.5(2) . . ?
C4 C13 C14 118.4(2) . . ?
C4 C13 C12 117.2(2) . . ?
C14 C13 C12 124.2(2) . . ?
C1 C14 C13 118.6(2) . . ?
C1 C14 C15 116.4(2) . . ?
C13 C14 C15 124.3(2) . . ?
C35 C15 C14 121.1(2) . . ?
C35 C15 C16 120.1(2) . . ?
C14 C15 C16 116.2(2) . . ?
O17 C16 O18 122.7(2) . . ?
O17 C16 C15 122.4(2) . . ?
O18 C16 C15 115.0(2) . . ?
C16 O18 C19 116.3(3) . . ?
O18 C19 H19A 109.5 . . ?
O18 C19 H19B 109.5 . . ?
H19A C19 H19B 109.5 . . ?
O18 C19 H19C 109.5 . . ?
H19A C19 H19C 109.5 . . ?
H19B C19 H19C 109.5 . . ?
C34 C21 C22 118.8(3) . . ?
C34 C21 C1 120.3(2) . . ?
C22 C21 C1 120.8(3) . . ?
C23 C22 C21 120.6(3) . . ?
C23 C22 H22 119.9(17) . . ?
C21 C22 H22 119.4(17) . . ?
C22 C23 C24 122.1(3) . . ?
C22 C23 H23 121.7(17) . . ?
C24 C23 H23 115.9(17) . . ?
C33 C24 C23 119.2(3) . . ?
C33 C24 C25 120.2(3) . . ?
C23 C24 C25 120.6(3) . . ?
C26 C25 C24 121.3(3) . . ?
C26 C25 H25 121(2) . . ?
C24 C25 H25 118(2) . . ?
C25 C26 C27 120.8(3) . . ?
C25 C26 H26 123(2) . . ?
C27 C26 H26 116(2) . . ?
C28 C27 C32 119.3(3) . . ?
C28 C27 C26 120.9(3) . . ?
C32 C27 C26 119.4(3) . . ?
C29 C28 C27 122.3(4) . . ?
C29 C28 H28 122(2) . . ?
C27 C28 H28 116(2) . . ?
C28 C29 C30 119.4(4) . . ?
C28 C29 H29 130(2) . . ?
C30 C29 H29 111(2) . . ?
C31 C30 C29 119.4(4) . . ?
C31 C30 H30 120(2) . . ?
C29 C30 H30 121(2) . . ?
C30 C31 C32 121.9(3) . . ?
C30 C31 H31 118.1(19) . . ?
C32 C31 H31 119.9(19) . . ?
C31 C32 C27 117.5(3) . . ?
C31 C32 C33 123.1(2) . . ?
C27 C32 C33 118.8(3) . . ?
C24 C33 C34 117.7(3) . . ?
C24 C33 C32 117.7(3) . . ?
C34 C33 C32 124.4(2) . . ?
C21 C34 C33 119.7(2) . . ?
C21 C34 C35 116.8(2) . . ?
C33 C34 C35 123.0(2) . . ?
C15 C35 C34 120.2(2) . . ?
C15 C35 C36 120.3(2) . . ?
C34 C35 C36 116.3(2) . . ?
O37 C36 O38 122.7(3) . . ?
O37 C36 C35 121.9(2) . . ?
O38 C36 C35 115.4(2) . . ?
C36 O38 C39 115.3(3) . . ?
O38 C39 H39A 109.5 . . ?
O38 C39 H39B 109.5 . . ?
H39A C39 H39B 109.5 . . ?
O38 C39 H39C 109.5 . . ?
H39A C39 H39C 109.5 . . ?
H39B C39 H39C 109.5 . . ?

loop_
_geom_bond_atom_site_label_1
_geom_bond_atom_site_label_2
_geom_bond_distance
_geom_bond_site_symmetry_2
_geom_bond_publ_flag
C1 C14 1.412(3) . ?
C1 C2 1.424(4) . ?
C1 C21 1.441(4) . ?
C2 C3 1.349(4) . ?
C2 H2 0.98(3) . ?
C3 C4 1.413(4) . ?
C3 H3 1.01(3) . ?
C4 C13 1.406(3) . ?
C4 C5 1.430(4) . ?
C5 C6 1.336(4) . ?
C5 H5 0.97(3) . ?
C6 C7 1.423(4) . ?
C6 H6 1.00(3) . ?
C7 C8 1.411(4) . ?
C7 C12 1.422(3) . ?
C8 C9 1.358(4) . ?
C8 H8 0.92(3) . ?
C9 C10 1.399(4) . ?
C9 H9 1.06(3) . ?
C10 C11 1.369(4) . ?
C10 H10 1.00(3) . ?
C11 C12 1.406(4) . ?
C11 H11 0.96(3) . ?
C12 C13 1.453(3) . ?
C13 C14 1.442(3) . ?
C14 C15 1.446(3) . ?
C15 C35 1.374(3) . ?
C15 C16 1.501(3) . ?
C16 O17 1.199(3) . ?
C16 O18 1.323(3) . ?
O18 C19 1.440(4) . ?
C19 H19A 0.96 . ?
C19 H19B 0.96 . ?
C19 H19C 0.96 . ?
C21 C34 1.408(4) . ?
C21 C22 1.424(4) . ?
C22 C23 1.339(5) . ?
C22 H22 1.05(3) . ?
C23 C24 1.416(5) . ?
C23 H23 1.08(3) . ?
C24 C33 1.415(4) . ?
C24 C25 1.417(4) . ?
C25 C26 1.336(5) . ?
C25 H25 1.03(3) . ?
C26 C27 1.434(5) . ?
C26 H26 0.94(4) . ?
C27 C28 1.398(5) . ?
C27 C32 1.418(4) . ?
C28 C29 1.348(6) . ?
C28 H28 0.99(4) . ?
C29 C30 1.429(5) . ?
C29 H29 0.94(4) . ?
C30 C31 1.365(4) . ?
C30 H30 1.02(3) . ?
C31 C32 1.417(4) . ?
C31 H31 0.94(3) . ?
C32 C33 1.452(4) . ?
C33 C34 1.443(4) . ?
C34 C35 1.454(3) . ?
C35 C36 1.504(3) . ?
C36 O37 1.191(3) . ?
C36 O38 1.326(3) . ?
O38 C39 1.450(4) . ?
C39 H39A 0.96 . ?
C39 H39B 0.96 . ?
C39 H39C 0.96 . ?

loop_
_geom_torsion_atom_site_label_1
_geom_torsion_atom_site_label_2
_geom_torsion_atom_site_label_3
_geom_torsion_atom_site_label_4
_geom_torsion
_geom_torsion_site_symmetry_1
_geom_torsion_site_symmetry_2
_geom_torsion_site_symmetry_3
_geom_torsion_site_symmetry_4
_geom_torsion_publ_flag
C14 C1 C2 C3 1.1(4) . . . . ?
C21 C1 C2 C3 178.7(2) . . . . ?
C1 C2 C3 C4 7.8(4) . . . . ?
C2 C3 C4 C13 -3.5(4) . . . . ?
C2 C3 C4 C5 175.2(3) . . . . ?
C13 C4 C5 C6 2.6(4) . . . . ?
C3 C4 C5 C6 -176.0(3) . . . . ?
C4 C5 C6 C7 5.4(5) . . . . ?
C5 C6 C7 C8 172.3(3) . . . . ?
C5 C6 C7 C12 -4.1(4) . . . . ?
C12 C7 C8 C9 4.1(4) . . . . ?
C6 C7 C8 C9 -172.4(3) . . . . ?
C7 C8 C9 C10 1.1(5) . . . . ?
C8 C9 C10 C11 -2.8(5) . . . . ?
C9 C10 C11 C12 -0.7(5) . . . . ?
C10 C11 C12 C7 5.7(4) . . . . ?
C10 C11 C12 C13 179.7(3) . . . . ?
C8 C7 C12 C11 -7.3(4) . . . . ?
C6 C7 C12 C11 169.3(3) . . . . ?
C8 C7 C12 C13 178.5(2) . . . . ?
C6 C7 C12 C13 -5.0(4) . . . . ?
C3 C4 C13 C14 -9.4(4) . . . . ?
C5 C4 C13 C14 172.0(2) . . . . ?
C3 C4 C13 C12 167.2(2) . . . . ?
C5 C4 C13 C12 -11.4(4) . . . . ?
C11 C12 C13 C4 -161.4(2) . . . . ?
C7 C12 C13 C4 12.5(3) . . . . ?
C11 C12 C13 C14 15.0(4) . . . . ?
C7 C12 C13 C14 -171.2(2) . . . . ?
C2 C1 C14 C13 -13.8(3) . . . . ?
C21 C1 C14 C13 168.6(2) . . . . ?
C2 C1 C14 C15 157.1(2) . . . . ?
C21 C1 C14 C15 -20.6(3) . . . . ?
C4 C13 C14 C1 17.8(3) . . . . ?
C12 C13 C14 C1 -158.5(2) . . . . ?
C4 C13 C14 C15 -152.3(2) . . . . ?
C12 C13 C14 C15 31.4(4) . . . . ?
C1 C14 C15 C35 18.9(3) . . . . ?
C13 C14 C15 C35 -170.8(2) . . . . ?
C1 C14 C15 C16 -142.8(2) . . . . ?
C13 C14 C15 C16 27.5(3) . . . . ?
C35 C15 C16 O17 -111.7(3) . . . . ?
C14 C15 C16 O17 50.3(3) . . . . ?
C35 C15 C16 O18 67.8(3) . . . . ?
C14 C15 C16 O18 -130.3(2) . . . . ?
O17 C16 O18 C19 0.3(4) . . . . ?
C15 C16 O18 C19 -179.2(3) . . . . ?
C14 C1 C21 C34 3.1(4) . . . . ?
C2 C1 C21 C34 -174.5(2) . . . . ?
C14 C1 C21 C22 -179.2(2) . . . . ?
C2 C1 C21 C22 3.2(4) . . . . ?
C34 C21 C22 C23 0.5(4) . . . . ?
C1 C21 C22 C23 -177.2(3) . . . . ?
C21 C22 C23 C24 -6.7(5) . . . . ?
C22 C23 C24 C33 1.0(5) . . . . ?
C22 C23 C24 C25 -178.3(3) . . . . ?
C33 C24 C25 C26 -3.8(5) . . . . ?
C23 C24 C25 C26 175.4(3) . . . . ?
C24 C25 C26 C27 -6.7(5) . . . . ?
C25 C26 C27 C28 -166.0(3) . . . . ?
C25 C26 C27 C32 6.7(5) . . . . ?
C32 C27 C28 C29 -3.0(5) . . . . ?
C26 C27 C28 C29 169.7(3) . . . . ?
C27 C28 C29 C30 -0.8(5) . . . . ?
C28 C29 C30 C31 2.4(5) . . . . ?
C29 C30 C31 C32 -0.2(5) . . . . ?
C30 C31 C32 C27 -3.5(4) . . . . ?
C30 C31 C32 C33 -174.4(3) . . . . ?
C28 C27 C32 C31 5.0(4) . . . . ?
C26 C27 C32 C31 -167.8(3) . . . . ?
C28 C27 C32 C33 176.4(3) . . . . ?
C26 C27 C32 C33 3.6(4) . . . . ?
C23 C24 C33 C34 10.4(4) . . . . ?
C25 C24 C33 C34 -170.4(3) . . . . ?
C23 C24 C33 C32 -165.5(3) . . . . ?
C25 C24 C33 C32 13.8(4) . . . . ?
C31 C32 C33 C24 157.4(3) . . . . ?
C27 C32 C33 C24 -13.5(4) . . . . ?
C31 C32 C33 C34 -18.2(4) . . . . ?
C27 C32 C33 C34 171.0(2) . . . . ?
C22 C21 C34 C33 11.0(4) . . . . ?
C1 C21 C34 C33 -171.2(2) . . . . ?
C22 C21 C34 C35 -161.3(2) . . . . ?
C1 C21 C34 C35 16.4(3) . . . . ?
C24 C33 C34 C21 -16.3(4) . . . . ?
C32 C33 C34 C21 159.2(2) . . . . ?
C24 C33 C34 C35 155.5(2) . . . . ?
C32 C33 C34 C35 -28.9(4) . . . . ?
C14 C15 C35 C34 0.6(3) . . . . ?
C16 C15 C35 C34 161.6(2) . . . . ?
C14 C15 C35 C36 -158.5(2) . . . . ?
C16 C15 C35 C36 2.6(3) . . . . ?
C21 C34 C35 C15 -18.3(3) . . . . ?
C33 C34 C35 C15 169.6(2) . . . . ?
C21 C34 C35 C36 141.6(2) . . . . ?
C33 C34 C35 C36 -30.5(3) . . . . ?
C15 C35 C36 O37 111.4(3) . . . . ?
C34 C35 C36 O37 -48.4(4) . . . . ?
C15 C35 C36 O38 -68.8(3) . . . . ?
C34 C35 C36 O38 131.4(2) . . . . ?
O37 C36 O38 C39 0.1(4) . . . . ?
C35 C36 O38 C39 -179.6(3) . . . . ?

loop_
_cod_related_entry_id
_cod_related_entry_database
_cod_related_entry_code
1 ChemSpider 30658765
